data_7205430
loop_
_publ_author_name
'Dikundwar, Amol G.'
'Venkateswarlu, Ch.'
'Piltz, Ross O.'
'Chandrasekaran, Srinivasan'
'Guru Row, Tayur N.'

_publ_section_title
;
 Crystal structures of fluorinated aryl biscarbonates and a
 biscarbamate: a counterpoise between weak intermolecular interactions
 and molecular symmetry
;
_journal_issue 5
_journal_name_full CrystEngComm
_journal_page_first 1531
_journal_paper_doi 10.1039/c0ce00537a
_journal_volume 13
_journal_year 2011
_chemical_compound_source 'see text'
_chemical_formula_moiety 'C18 H12 F2 O6'
_chemical_formula_sum 'C18 H12 F2 O6'
_chemical_formula_weight 362.28
_chemical_name_systematic
;
But-2-yne-1,4-diyl bis(4-fluorophenylcarbonate)
;
_space_group_IT_number 14
_symmetry_cell_setting monoclinic
_symmetry_Int_Tables_number 14
_symmetry_space_group_name_Hall '-P 2ybc'
_symmetry_space_group_name_H-M 'P 1 21/c 1'
_atom_sites_solution_hydrogens geom
_atom_sites_solution_primary direct
_atom_sites_solution_secondary difmap
_cell_angle_alpha 90
_cell_angle_beta 98.500(9)
_cell_angle_gamma 90
_cell_formula_units_Z 2
_cell_length_a 14.2326(14)
_cell_length_b 4.0156(5)
_cell_length_c 13.8877(12)
_cell_measurement_reflns_used 9118
_cell_measurement_temperature 150(1)
_cell_measurement_theta_max 25.99
_cell_measurement_theta_min 2.89
_cell_volume 785.00(14)
_computing_cell_refinement 'CrysAlisPro CCD (Oxford Diffraction, 2009)'
_computing_data_collection 'CrysAlisPro CCD (Oxford Diffraction, 2009)'
_computing_data_reduction 'CrysAlisPro RED (Oxford Diffraction, 2009)'
_computing_molecular_graphics 'Ortep-3 (Farrugia, 1997) and CAMERON (Watkin et al., 1993)'
_computing_publication_material 'WinGX (Farrugia, 1999)'
_computing_structure_refinement 'SHELXL97 (Sheldrick, 2008)'
_computing_structure_solution 'SHELXS97 (Sheldrick, 2008)'
_diffrn_ambient_temperature 150(1)
_diffrn_measured_fraction_theta_full 0.999
_diffrn_measured_fraction_theta_max 0.999
_diffrn_measurement_device_type 'Oxford Xcalibur,Eos(Nova) CCD detector'
_diffrn_measurement_method 'f\w scans'
_diffrn_radiation_monochromator graphite
_diffrn_radiation_probe x-ray
_diffrn_radiation_source 'Enhance (Mo) X-ray Source'
_diffrn_radiation_type MoK\a
_diffrn_radiation_wavelength 0.71073
_diffrn_reflns_av_R_equivalents 0.0447
_diffrn_reflns_av_sigmaI/netI 0.0289
_diffrn_reflns_limit_h_max 17
_diffrn_reflns_limit_h_min -17
_diffrn_reflns_limit_k_max 4
_diffrn_reflns_limit_k_min -4
_diffrn_reflns_limit_l_max 17
_diffrn_reflns_limit_l_min -17
_diffrn_reflns_number 9118
_diffrn_reflns_reduction_process
;
;
_diffrn_reflns_theta_full 25.99
_diffrn_reflns_theta_max 25.99
_diffrn_reflns_theta_min 2.89
_exptl_absorpt_coefficient_mu 0.131
_exptl_absorpt_correction_T_max 0.9744
_exptl_absorpt_correction_T_min 0.9619
_exptl_absorpt_correction_type multi-scan
_exptl_absorpt_process_details 'CrysAlis RED (Oxford Diffraction,2009)'
_exptl_crystal_colour colourless
_exptl_crystal_density_diffrn 1.533
_exptl_crystal_density_method 'Not Measured'
_exptl_crystal_description needle
_exptl_crystal_F_000 372
_exptl_crystal_size_max 0.40
_exptl_crystal_size_mid 0.15
_exptl_crystal_size_min 0.12
_refine_diff_density_max 0.193
_refine_diff_density_min -0.189
_refine_diff_density_rms 0.041
_refine_ls_extinction_method none
_refine_ls_goodness_of_fit_ref 1.053
_refine_ls_hydrogen_treatment mixed
_refine_ls_matrix_type full
_refine_ls_number_parameters 142
_refine_ls_number_reflns 1530
_refine_ls_number_restraints 0
_refine_ls_restrained_S_all 1.053
_refine_ls_R_factor_all 0.0477
_refine_ls_R_factor_gt 0.0343
_refine_ls_shift/su_max 0.000
_refine_ls_shift/su_mean 0.000
_refine_ls_structure_factor_coef Fsqd
_refine_ls_weighting_details 'calc w=1/[\s^2^(Fo^2^)+(0.0513P)^2^+0.0000P] where P=(Fo^2^+2Fc^2^)/3'
_refine_ls_weighting_scheme calc
_refine_ls_wR_factor_gt 0.0864
_refine_ls_wR_factor_ref 0.0899
_reflns_number_gt 1191
_reflns_number_total 1530
_reflns_threshold_expression >2sigma(I)
_cod_data_source_file C0CE00537A.TXT
_cod_data_source_block veap-f150
_cod_depositor_comments
;
The following automatic conversions were performed:
'_symmetry_cell_setting' value 'Monoclinic' changed to 'monoclinic'
according to '/home/saulius/struct/CIF-dictionaries/cif_core.dic'
dictionary named 'cif_core.dic' version 2.4.1 from 2010-06-29.

Automatic conversion script
Id: cif_fix_enum 1555 2011-01-17 13:19:09Z saulius 
;
_cod_original_cell_volume 784.99(14)
_cod_original_sg_symbol_H-M 'P 21/c'
_cod_database_code 7205430

loop_
_symmetry_equiv_pos_site_id
_symmetry_equiv_pos_as_xyz
1 x,y,z
2 -x,1/2+y,1/2-z
3 -x,-y,-z
4 x,1/2-y,1/2+z

loop_
_atom_site_label
_atom_site_type_symbol
_atom_site_fract_x
_atom_site_fract_y
_atom_site_fract_z
_atom_site_U_iso_or_equiv
_atom_site_adp_type
_atom_site_occupancy
_atom_site_symmetry_multiplicity
_atom_site_calc_flag
_atom_site_refinement_flags
_atom_site_disorder_assembly
_atom_site_disorder_group
O1 O 0.36426(7) 0.0441(2) 0.13345(7) 0.0249(3) Uani 1 1 d . . .
O3 O 0.25294(8) -0.0262(3) 0.22114(7) 0.0305(3) Uani 1 1 d . . .
F1 F 0.08346(7) 0.1859(3) 0.54567(6) 0.0394(3) Uani 1 1 d . . .
C4 C 0.21114(10) 0.0312(4) 0.30630(11) 0.0236(4) Uani 1 1 d . . .
C1 C 0.48364(10) 0.0624(3) 0.03255(10) 0.0217(3) Uani 1 1 d . . .
C3 C 0.33459(10) 0.1348(4) 0.21635(10) 0.0213(3) Uani 1 1 d . . .
O2 O 0.37343(8) 0.3232(3) 0.27476(8) 0.0390(3) Uani 1 1 d . . .
C5 C 0.12652(11) 0.2025(4) 0.29583(11) 0.0265(4) Uani 1 1 d . . .
C2 C 0.44894(11) 0.2209(4) 0.11525(11) 0.0237(4) Uani 1 1 d . . .
C8 C 0.20908(11) -0.0458(4) 0.47583(12) 0.0272(4) Uani 1 1 d . . .
C9 C 0.25316(11) -0.0977(4) 0.39453(12) 0.0269(4) Uani 1 1 d . . .
C7 C 0.12562(11) 0.1288(4) 0.46522(11) 0.0257(4) Uani 1 1 d . . .
C6 C 0.08221(11) 0.2523(4) 0.37713(11) 0.0278(4) Uani 1 1 d . . .
H2A H 0.4980(12) 0.213(4) 0.1759(12) 0.031(4) Uiso 1 1 d . . .
H5 H 0.1001(13) 0.293(4) 0.2350(13) 0.036(5) Uiso 1 1 d . . .
H2B H 0.4331(11) 0.448(5) 0.1017(12) 0.032(5) Uiso 1 1 d . . .
H8 H 0.3102(12) -0.220(4) 0.3993(12) 0.032(4) Uiso 1 1 d . . .
H7 H 0.2325(12) -0.138(4) 0.5370(13) 0.036(5) Uiso 1 1 d . . .
H6 H 0.0273(13) 0.375(4) 0.3736(12) 0.036(5) Uiso 1 1 d . . .

loop_
_atom_site_aniso_label
_atom_site_aniso_U_11
_atom_site_aniso_U_22
_atom_site_aniso_U_33
_atom_site_aniso_U_23
_atom_site_aniso_U_13
_atom_site_aniso_U_12
O1 0.0261(6) 0.0289(6) 0.0228(6) -0.0052(4) 0.0134(4) -0.0057(4)
O3 0.0280(6) 0.0430(7) 0.0239(6) -0.0110(5) 0.0147(5) -0.0115(5)
F1 0.0399(6) 0.0586(7) 0.0238(5) -0.0071(5) 0.0177(4) -0.0005(5)
C4 0.0251(9) 0.0283(8) 0.0198(8) -0.0067(6) 0.0112(6) -0.0074(6)
C1 0.0223(8) 0.0214(8) 0.0225(8) 0.0036(6) 0.0074(6) -0.0006(6)
C3 0.0222(8) 0.0228(7) 0.0201(7) 0.0001(6) 0.0067(6) 0.0007(6)
O2 0.0382(7) 0.0506(8) 0.0322(7) -0.0205(6) 0.0189(5) -0.0184(6)
C5 0.0283(9) 0.0314(9) 0.0200(8) 0.0010(7) 0.0038(6) -0.0033(7)
C2 0.0255(8) 0.0225(8) 0.0259(8) -0.0025(7) 0.0134(7) -0.0024(6)
C8 0.0299(9) 0.0314(9) 0.0202(8) 0.0018(7) 0.0038(7) -0.0037(7)
C9 0.0234(9) 0.0304(9) 0.0279(8) -0.0030(7) 0.0070(7) -0.0003(7)
C7 0.0287(9) 0.0305(8) 0.0206(8) -0.0053(7) 0.0125(6) -0.0060(7)
C6 0.0232(9) 0.0334(9) 0.0281(9) -0.0017(7) 0.0078(7) 0.0016(7)

loop_
_atom_type_symbol
_atom_type_description
_atom_type_scat_dispersion_real
_atom_type_scat_dispersion_imag
_atom_type_scat_source
O O 0.0106 0.0060 'International Tables Vol C Tables 4.2.6.8 and 6.1.1.4'
F F 0.0171 0.0103 'International Tables Vol C Tables 4.2.6.8 and 6.1.1.4'
H H 0.0000 0.0000 'International Tables Vol C Tables 4.2.6.8 and 6.1.1.4'
C C 0.0033 0.0016 'International Tables Vol C Tables 4.2.6.8 and 6.1.1.4'

loop_
_geom_angle_atom_site_label_1
_geom_angle_atom_site_label_2
_geom_angle_atom_site_label_3
_geom_angle
_geom_angle_site_symmetry_1
_geom_angle_site_symmetry_3
_geom_angle_publ_flag
C3 O1 C2 113.16(11) . . ?
C3 O3 C4 115.88(11) . . ?
C5 C4 C9 122.57(14) . . ?
C5 C4 O3 117.47(13) . . ?
C9 C4 O3 119.88(13) . . ?
C1 C1 C2 176.7(2) 3_655 . ?
O2 C3 O1 126.15(13) . . ?
O2 C3 O3 126.47(13) . . ?
O1 C3 O3 107.37(12) . . ?
C4 C5 C6 118.84(14) . . ?
C4 C5 H5 120.9(10) . . ?
C6 C5 H5 120.2(10) . . ?
O1 C2 C1 108.02(12) . . ?
O1 C2 H2A 109.1(9) . . ?
C1 C2 H2A 111.6(9) . . ?
O1 C2 H2B 109.0(10) . . ?
C1 C2 H2B 111.0(10) . . ?
H2A C2 H2B 108.1(13) . . ?
C7 C8 C9 118.66(15) . . ?
C7 C8 H7 119.0(10) . . ?
C9 C8 H7 122.3(10) . . ?
C4 C9 C8 118.49(15) . . ?
C4 C9 H8 120.8(10) . . ?
C8 C9 H8 120.7(10) . . ?
F1 C7 C8 118.56(14) . . ?
F1 C7 C6 118.22(14) . . ?
C8 C7 C6 123.22(14) . . ?
C7 C6 C5 118.20(15) . . ?
C7 C6 H6 120.4(10) . . ?
C5 C6 H6 121.3(10) . . ?

loop_
_geom_bond_atom_site_label_1
_geom_bond_atom_site_label_2
_geom_bond_distance
_geom_bond_site_symmetry_2
_geom_bond_publ_flag
O1 C3 1.3343(16) . ?
O1 C2 1.4527(17) . ?
O3 C3 1.3399(18) . ?
O3 C4 1.4191(17) . ?
F1 C7 1.3635(16) . ?
C4 C5 1.376(2) . ?
C4 C9 1.382(2) . ?
C1 C1 1.187(3) 3_655 ?
C1 C2 1.4614(19) . ?
C3 O2 1.1846(17) . ?
C5 C6 1.387(2) . ?
C5 H5 0.946(18) . ?
C2 H2A 1.011(17) . ?
C2 H2B 0.952(18) . ?
C8 C7 1.368(2) . ?
C8 C9 1.386(2) . ?
C8 H7 0.942(17) . ?
C9 H8 0.943(17) . ?
C7 C6 1.379(2) . ?
C6 H6 0.920(18) . ?

loop_
_geom_torsion_atom_site_label_1
_geom_torsion_atom_site_label_2
_geom_torsion_atom_site_label_3
_geom_torsion_atom_site_label_4
_geom_torsion
_geom_torsion_site_symmetry_1
_geom_torsion_site_symmetry_2
_geom_torsion_site_symmetry_3
_geom_torsion_site_symmetry_4
_geom_torsion_publ_flag
C3 O3 C4 C5 112.41(15) . . . . ?
C3 O3 C4 C9 -70.73(18) . . . . ?
C2 O1 C3 O2 -4.4(2) . . . . ?
C2 O1 C3 O3 175.52(12) . . . . ?
C4 O3 C3 O2 -1.7(2) . . . . ?
C4 O3 C3 O1 178.32(11) . . . . ?
C9 C4 C5 C6 1.0(2) . . . . ?
O3 C4 C5 C6 177.75(13) . . . . ?
C3 O1 C2 C1 170.45(12) . . . . ?
C5 C4 C9 C8 -1.4(2) . . . . ?
O3 C4 C9 C8 -178.10(13) . . . . ?
C7 C8 C9 C4 0.4(2) . . . . ?
C9 C8 C7 F1 -178.57(13) . . . . ?
C9 C8 C7 C6 0.9(2) . . . . ?
F1 C7 C6 C5 178.15(13) . . . . ?
C8 C7 C6 C5 -1.4(2) . . . . ?
C4 C5 C6 C7 0.4(2) . . . . ?
